data_1550405
loop_
_publ_author_name
'Bakewell, Clare'
'White, Andrew J. P.'
'Crimmin, Mark Richard'

_publ_section_title
;
 Reversible Alkene Binding and Allylic C--H Activation with an
 Aluminium(I) Complex
;
_journal_name_full 'Chemical Science'
_journal_paper_doi 10.1039/C8SC04865G
_journal_year 2019
_chemical_formula_moiety 'C39 H53 Al N2 O'
_chemical_formula_sum 'C39 H53 Al N2 O'
_chemical_formula_weight 592.81
_space_group_crystal_system monoclinic
_space_group_IT_number 14
_space_group_name_Hall '-P 2yn'
_space_group_name_H-M_alt 'P 1 21/n 1'
_symmetry_space_group_name_Hall '-P 2yn'
_symmetry_space_group_name_H-M 'P 1 21/n 1'
_atom_sites_solution_hydrogens geom
_atom_sites_solution_primary direct
_audit_creation_date 2018-06-15
_audit_creation_method
;
Olex2 1.2
(compiled May 18 2018 14:05:52 for OlexSys, GUI svn.r5506)
;
_audit_update_record
;
2018-09-27 deposited with the CCDC.
2019-01-07 downloaded from the CCDC.
;
_cell_angle_alpha 90
_cell_angle_beta 106.384(4)
_cell_angle_gamma 90
_cell_formula_units_Z 4
_cell_length_a 12.3296(4)
_cell_length_b 16.8397(5)
_cell_length_c 17.7035(6)
_cell_measurement_reflns_used 3439
_cell_measurement_temperature 173.00(14)
_cell_measurement_theta_max 27.2060
_cell_measurement_theta_min 3.5060
_cell_volume 3526.5(2)
_computing_cell_refinement 'CrysAlisPro 1.171.38.43 (Rigaku OD, 2015)'
_computing_data_collection 'CrysAlisPro 1.171.38.43 (Rigaku OD, 2015)'
_computing_data_reduction 'CrysAlisPro 1.171.38.43 (Rigaku OD, 2015)'
_computing_molecular_graphics 'Olex2 (Dolomanov et al., 2009)'
_computing_publication_material 'Olex2 (Dolomanov et al., 2009)'
_computing_structure_refinement 'ShelXL (Sheldrick, 2015)'
_computing_structure_solution 'ShelXS (Sheldrick, 2008)'
_diffrn_ambient_environment N~2~
_diffrn_ambient_temperature 173.00(14)
_diffrn_detector 'CCD plate'
_diffrn_detector_area_resol_mean 16.0382
_diffrn_detector_type Eos
_diffrn_measured_fraction_theta_full 0.987
_diffrn_measured_fraction_theta_max 0.816
_diffrn_measurement_details
;
List of Runs (angles in degrees, time in seconds):

  # Type    Start    End  Width  t~exp~   \w     \q     \k     \f   Frames
#--------------------------------------------------------------------------
  1  \w     -2.00  82.00   1.00    5.99    --   14.43  57.00   0.00   84
  2  \w    -49.00  37.00   1.00    5.99    --   14.43 -77.00-120.00   86
;
_diffrn_measurement_device 'four-circle diffractometer'
_diffrn_measurement_device_type 'Xcalibur, Eos'
_diffrn_measurement_method '\w scans'
_diffrn_orient_matrix_type 'CrysAlisPro convention (1999,Acta A55,543-557)'
_diffrn_orient_matrix_UB_11 -0.0119801000
_diffrn_orient_matrix_UB_12 0.0115009000
_diffrn_orient_matrix_UB_13 -0.0400533000
_diffrn_orient_matrix_UB_21 -0.0055298000
_diffrn_orient_matrix_UB_22 0.0400573000
_diffrn_orient_matrix_UB_23 0.0107457000
_diffrn_orient_matrix_UB_31 0.0584915000
_diffrn_orient_matrix_UB_32 0.0061366000
_diffrn_orient_matrix_UB_33 0.0048768000
_diffrn_radiation_monochromator graphite
_diffrn_radiation_probe x-ray
_diffrn_radiation_type MoK\a
_diffrn_radiation_wavelength 0.71073
_diffrn_reflns_av_R_equivalents 0.0219
_diffrn_reflns_av_unetI/netI 0.0503
_diffrn_reflns_Laue_measured_fraction_full 0.987
_diffrn_reflns_Laue_measured_fraction_max 0.816
_diffrn_reflns_limit_h_max 15
_diffrn_reflns_limit_h_min -16
_diffrn_reflns_limit_k_max 19
_diffrn_reflns_limit_k_min -22
_diffrn_reflns_limit_l_max 22
_diffrn_reflns_limit_l_min -12
_diffrn_reflns_number 12698
_diffrn_reflns_point_group_measured_fraction_full 0.987
_diffrn_reflns_point_group_measured_fraction_max 0.816
_diffrn_reflns_theta_full 25.242
_diffrn_reflns_theta_max 28.182
_diffrn_reflns_theta_min 2.398
_diffrn_source 'fine-focus sealed X-ray tube'
_diffrn_source_type 'Enhance (Mo) X-ray Source'
_exptl_absorpt_coefficient_mu 0.089
_exptl_absorpt_correction_T_max 0.984
_exptl_absorpt_correction_T_min 0.972
_exptl_absorpt_correction_type analytical
_exptl_absorpt_process_details
;
CrysAlisPro 1.171.38.43 (Rigaku Oxford Diffraction, 2015)
Analytical numeric absorption correction using a multifaceted crystal
            model based on expressions derived by R.C. Clark & J.S. Reid.
(Clark, R. C. & Reid, J. S. (1995). Acta Cryst. A51, 887-897)
Empirical absorption correction using spherical harmonics,
 implemented in SCALE3 ABSPACK scaling algorithm.
;
_exptl_crystal_colour red
_exptl_crystal_colour_primary red
_exptl_crystal_density_diffrn 1.117
_exptl_crystal_description block
_exptl_crystal_F_000 1288
_exptl_crystal_size_max 0.609
_exptl_crystal_size_mid 0.359
_exptl_crystal_size_min 0.243
_refine_diff_density_max 0.462
_refine_diff_density_min -0.281
_refine_diff_density_rms 0.058
_refine_ls_extinction_method none
_refine_ls_goodness_of_fit_ref 1.101
_refine_ls_hydrogen_treatment constr
_refine_ls_matrix_type full
_refine_ls_number_parameters 399
_refine_ls_number_reflns 7084
_refine_ls_number_restraints 0
_refine_ls_restrained_S_all 1.101
_refine_ls_R_factor_all 0.0920
_refine_ls_R_factor_gt 0.0650
_refine_ls_shift/su_max 0.001
_refine_ls_shift/su_mean 0.000
_refine_ls_structure_factor_coef Fsqd
_refine_ls_weighting_details 'w=1/[\s^2^(Fo^2^)+(0.0547P)^2^+2.7110P] where P=(Fo^2^+2Fc^2^)/3'
_refine_ls_weighting_scheme calc
_refine_ls_wR_factor_gt 0.1515
_refine_ls_wR_factor_ref 0.1647
_reflns_Friedel_coverage 0.000
_reflns_number_gt 5230
_reflns_number_total 7084
_reflns_threshold_expression 'I > 2\s(I)'
_cod_data_source_file c8sc04865g2.cif
_cod_data_source_block 2g
_cod_database_code 1550405
_shelx_shelxl_version_number 2016/6
_chemical_oxdiff_formula 'C39 H53 N2 O Al'
_chemical_oxdiff_usercomment CB574
_shelx_space_group_comment
;
The symmetry employed for this shelxl refinement is uniquely defined
by the following loop, which should always be used as a source of
symmetry information in preference to the above space-group names.
They are only intended as comments.
;
_reflns_odcompleteness_completeness 98.79
_reflns_odcompleteness_iscentric 1
_reflns_odcompleteness_theta 24.97
_olex2_refinement_description
;
1. Fixed Uiso
 At 1.2 times of:
  All C(H) groups, All C(H,H) groups
 At 1.5 times of:
  All C(H,H,H) groups
2.a Ternary CH refined with riding coordinates:
 C11(H11), C20(H20), C8(H8), C31(H31), C23(H23)
2.b Secondary CH2 refined with riding coordinates:
 C30(H30A,H30B), C32(H32A,H32B)
2.c Aromatic/amide H refined with riding coordinates:
 C27(H27), C37(H37), C3(H3), C34(H34), C4(H4), C38(H38), C5(H5), C17(H17),
 C35(H35), C15(H15), C16(H16)
2.d Idealised Me refined as rotating group:
 C25(H25A,H25B,H25C), C29(H29A,H29B,H29C), C12(H12A,H12B,H12C), C39(H39A,H39B,
 H39C), C19(H19A,H19B,H19C), C21(H21A,H21B,H21C), C10(H10A,H10B,H10C), C9(H9A,
 H9B,H9C), C22(H22A,H22B,H22C), C7(H7A,H7B,H7C), C24(H24A,H24B,H24C)
;
_olex2_submission_special_instructions 'No special instructions were received'
_oxdiff_exptl_absorpt_empirical_details
;
Empirical correction (ABSPACK) includes:
- Absorption correction using spherical harmonics
- Frame scaling
;
_oxdiff_exptl_absorpt_empirical_full_max 1.127
_oxdiff_exptl_absorpt_empirical_full_min 0.848

loop_
_space_group_symop_operation_xyz
'x, y, z'
'-x+1/2, y+1/2, -z+1/2'
'-x, -y, -z'
'x-1/2, -y-1/2, z-1/2'

loop_
_atom_site_label
_atom_site_type_symbol
_atom_site_fract_x
_atom_site_fract_y
_atom_site_fract_z
_atom_site_U_iso_or_equiv
_atom_site_adp_type
_atom_site_occupancy
_atom_site_site_symmetry_order
_atom_site_calc_flag
_atom_site_refinement_flags_posn
Al1 Al 0.96928(6) 0.64856(4) 0.18440(4) 0.02602(19) Uani 1 1 d .
N2 N 0.90622(16) 0.57848(12) 0.24272(11) 0.0263(4) Uani 1 1 d .
N1 N 1.11456(16) 0.60325(11) 0.20790(11) 0.0259(4) Uani 1 1 d .
C26 C 1.1432(2) 0.53559(14) 0.24719(13) 0.0271(5) Uani 1 1 d .
O1 O 0.80290(18) 1.06976(11) -0.04736(11) 0.0463(5) Uani 1 1 d .
C28 C 0.9568(2) 0.51180(15) 0.27544(13) 0.0297(6) Uani 1 1 d .
C2 C 1.2602(2) 0.70824(15) 0.23593(15) 0.0315(6) Uani 1 1 d .
C1 C 1.1981(2) 0.65027(14) 0.18409(14) 0.0285(5) Uani 1 1 d .
C30 C 0.9011(3) 0.70526(16) 0.08870(15) 0.0409(7) Uani 1 1 d .
H30A H 0.943124 0.707684 0.049974 0.049 Uiso 1 1 calc R
H30B H 0.820039 0.699640 0.066314 0.049 Uiso 1 1 calc R
C36 C 0.8208(2) 1.01247(16) 0.00999(15) 0.0362(6) Uani 1 1 d .
C6 C 1.2100(2) 0.64008(16) 0.10782(15) 0.0346(6) Uani 1 1 d .
C27 C 1.0661(2) 0.49061(14) 0.27403(14) 0.0294(6) Uani 1 1 d .
H27 H 1.090490 0.440382 0.293362 0.035 Uiso 1 1 calc R
C13 C 0.8062(2) 0.60828(15) 0.26123(14) 0.0300(6) Uani 1 1 d .
C11 C 1.2493(2) 0.72042(16) 0.31879(16) 0.0381(6) Uani 1 1 d .
H11 H 1.188643 0.685830 0.325260 0.046 Uiso 1 1 calc R
C20 C 0.9347(2) 0.66076(17) 0.39258(14) 0.0377(6) Uani 1 1 d .
H20 H 0.990910 0.631600 0.373877 0.045 Uiso 1 1 calc R
C25 C 1.2633(2) 0.50600(16) 0.26768(16) 0.0376(6) Uani 1 1 d .
H25A H 1.302203 0.531259 0.234261 0.056 Uiso 1 1 calc GR
H25B H 1.263338 0.449544 0.260171 0.056 Uiso 1 1 calc GR
H25C H 1.300820 0.518341 0.321679 0.056 Uiso 1 1 calc GR
C8 C 1.1420(3) 0.57897(17) 0.05062(16) 0.0450(7) Uani 1 1 d .
H8 H 1.077873 0.563111 0.069657 0.054 Uiso 1 1 calc R
C31 C 0.9433(2) 0.76025(16) 0.16415(16) 0.0398(7) Uani 1 1 d .
H31 H 1.014001 0.786767 0.164003 0.048 Uiso 1 1 calc R
C37 C 0.9031(3) 1.01629(17) 0.08171(17) 0.0451(7) Uani 1 1 d .
H37 H 0.951794 1.059582 0.093885 0.054 Uiso 1 1 calc R
C14 C 0.6996(2) 0.60092(17) 0.20633(15) 0.0378(6) Uani 1 1 d .
C18 C 0.8209(2) 0.65099(17) 0.33169(14) 0.0360(6) Uani 1 1 d .
C3 C 1.3362(2) 0.75442(17) 0.21014(17) 0.0404(7) Uani 1 1 d .
H3 H 1.377365 0.793560 0.243055 0.048 Uiso 1 1 calc R
C32 C 0.8604(3) 0.81962(18) 0.17811(18) 0.0468(7) Uani 1 1 d .
H32A H 0.887872 0.839978 0.231367 0.056 Uiso 1 1 calc R
H32B H 0.788676 0.793466 0.173157 0.056 Uiso 1 1 calc R
C34 C 0.7610(3) 0.88701(17) 0.04903(17) 0.0429(7) Uani 1 1 d .
H34 H 0.712167 0.843814 0.036849 0.052 Uiso 1 1 calc R
C33 C 0.8424(3) 0.88842(16) 0.12040(16) 0.0408(7) Uani 1 1 d .
C4 C 1.3517(2) 0.74335(19) 0.13666(18) 0.0481(8) Uani 1 1 d .
H4 H 1.404566 0.773851 0.121119 0.058 Uiso 1 1 calc R
C38 C 0.9121(3) 0.95424(18) 0.13547(17) 0.0494(8) Uani 1 1 d .
H38 H 0.967373 0.957378 0.183551 0.059 Uiso 1 1 calc R
C23 C 0.6812(2) 0.55436(18) 0.13021(16) 0.0432(7) Uani 1 1 d .
H23 H 0.755024 0.547565 0.120401 0.052 Uiso 1 1 calc R
C5 C 1.2892(2) 0.68721(18) 0.08634(17) 0.0428(7) Uani 1 1 d .
H5 H 1.300035 0.680623 0.036835 0.051 Uiso 1 1 calc R
C17 C 0.7266(3) 0.6866(2) 0.34552(17) 0.0525(8) Uani 1 1 d .
H17 H 0.734806 0.715292 0.391671 0.063 Uiso 1 1 calc R
C29 C 0.8978(3) 0.45715(18) 0.31856(18) 0.0469(7) Uani 1 1 d .
H29A H 0.926329 0.466216 0.374198 0.070 Uiso 1 1 calc GR
H29B H 0.911604 0.402986 0.307063 0.070 Uiso 1 1 calc GR
H29C H 0.818022 0.467422 0.301902 0.070 Uiso 1 1 calc GR
C35 C 0.7494(2) 0.94753(17) -0.00505(16) 0.0414(7) Uani 1 1 d .
H35 H 0.692588 0.944636 -0.052426 0.050 Uiso 1 1 calc R
C15 C 0.6080(3) 0.6368(2) 0.22434(18) 0.0564(9) Uani 1 1 d .
H15 H 0.536109 0.631302 0.189570 0.068 Uiso 1 1 calc R
C12 C 1.3587(3) 0.6969(2) 0.38065(16) 0.0489(8) Uani 1 1 d .
H12A H 1.377149 0.642891 0.372160 0.073 Uiso 1 1 calc GR
H12B H 1.348514 0.701960 0.432250 0.073 Uiso 1 1 calc GR
H12C H 1.418901 0.731145 0.376372 0.073 Uiso 1 1 calc GR
C39 C 0.8831(3) 1.13264(18) -0.0359(2) 0.0527(8) Uani 1 1 d .
H39A H 0.864899 1.166470 -0.081372 0.079 Uiso 1 1 calc GR
H39B H 0.957394 1.110912 -0.028144 0.079 Uiso 1 1 calc GR
H39C H 0.880985 1.162943 0.009621 0.079 Uiso 1 1 calc GR
C16 C 0.6213(3) 0.6802(2) 0.29243(19) 0.0634(10) Uani 1 1 d .
H16 H 0.559431 0.705067 0.302384 0.076 Uiso 1 1 calc R
C19 C 0.9712(3) 0.7469(2) 0.4028(2) 0.0635(10) Uani 1 1 d .
H19A H 0.976021 0.767734 0.353374 0.095 Uiso 1 1 calc GR
H19B H 1.043864 0.750634 0.441011 0.095 Uiso 1 1 calc GR
H19C H 0.916937 0.777000 0.420539 0.095 Uiso 1 1 calc GR
C21 C 0.9328(3) 0.6248(2) 0.47166(17) 0.0576(9) Uani 1 1 d .
H21A H 0.876613 0.651358 0.490562 0.086 Uiso 1 1 calc GR
H21B H 1.005604 0.631231 0.509082 0.086 Uiso 1 1 calc GR
H21C H 0.914824 0.569318 0.464907 0.086 Uiso 1 1 calc GR
C10 C 1.2188(3) 0.80601(19) 0.3330(2) 0.0600(9) Uani 1 1 d .
H10A H 1.277745 0.840930 0.327593 0.090 Uiso 1 1 calc GR
H10B H 1.210663 0.810691 0.385161 0.090 Uiso 1 1 calc GR
H10C H 1.148993 0.820168 0.295186 0.090 Uiso 1 1 calc GR
C9 C 1.0944(3) 0.6114(2) -0.03273(18) 0.0648(10) Uani 1 1 d .
H9A H 1.054360 0.659931 -0.030916 0.097 Uiso 1 1 calc GR
H9B H 1.043629 0.573180 -0.064341 0.097 Uiso 1 1 calc GR
H9C H 1.155271 0.621471 -0.055327 0.097 Uiso 1 1 calc GR
C22 C 0.6047(3) 0.5988(2) 0.05988(18) 0.0617(10) Uani 1 1 d .
H22A H 0.529493 0.601579 0.065344 0.092 Uiso 1 1 calc GR
H22B H 0.603239 0.571207 0.012165 0.092 Uiso 1 1 calc GR
H22C H 0.633275 0.651585 0.057978 0.092 Uiso 1 1 calc GR
C7 C 1.2119(4) 0.5051(2) 0.0487(2) 0.0862(14) Uani 1 1 d .
H7A H 1.275427 0.518888 0.030152 0.129 Uiso 1 1 calc GR
H7B H 1.166091 0.466583 0.014053 0.129 Uiso 1 1 calc GR
H7C H 1.238212 0.483291 0.100793 0.129 Uiso 1 1 calc GR
C24 C 0.6338(4) 0.4721(2) 0.1367(2) 0.0822(13) Uani 1 1 d .
H24A H 0.684632 0.443675 0.179123 0.123 Uiso 1 1 calc GR
H24B H 0.625207 0.443796 0.088298 0.123 Uiso 1 1 calc GR
H24C H 0.561497 0.476998 0.146718 0.123 Uiso 1 1 calc GR

loop_
_atom_site_aniso_label
_atom_site_aniso_U_11
_atom_site_aniso_U_22
_atom_site_aniso_U_33
_atom_site_aniso_U_23
_atom_site_aniso_U_13
_atom_site_aniso_U_12
Al1 0.0314(4) 0.0245(4) 0.0228(4) 0.0054(3) 0.0087(3) 0.0047(3)
N2 0.0286(11) 0.0290(11) 0.0216(10) 0.0034(8) 0.0073(8) 0.0017(9)
N1 0.0291(11) 0.0246(10) 0.0239(10) 0.0023(8) 0.0073(8) 0.0011(9)
C26 0.0367(14) 0.0225(12) 0.0213(11) -0.0019(10) 0.0067(10) 0.0048(11)
O1 0.0555(13) 0.0386(11) 0.0406(11) 0.0099(9) 0.0067(9) 0.0025(10)
C28 0.0382(14) 0.0282(13) 0.0226(12) 0.0030(10) 0.0084(11) -0.0013(11)
C2 0.0278(13) 0.0318(14) 0.0332(14) 0.0060(11) 0.0058(11) 0.0047(11)
C1 0.0268(13) 0.0267(12) 0.0334(13) 0.0075(11) 0.0109(10) 0.0060(11)
C30 0.0540(18) 0.0416(16) 0.0274(13) 0.0074(12) 0.0119(12) 0.0119(14)
C36 0.0417(16) 0.0306(14) 0.0346(14) 0.0030(12) 0.0082(12) 0.0111(12)
C6 0.0367(14) 0.0358(14) 0.0330(13) 0.0074(12) 0.0127(11) 0.0093(12)
C27 0.0370(14) 0.0205(12) 0.0294(13) 0.0052(10) 0.0073(11) 0.0064(11)
C13 0.0309(14) 0.0351(14) 0.0254(12) 0.0085(11) 0.0101(10) 0.0035(11)
C11 0.0385(15) 0.0366(15) 0.0386(15) -0.0058(12) 0.0100(12) -0.0084(13)
C20 0.0426(16) 0.0465(17) 0.0261(13) -0.0025(12) 0.0130(12) 0.0016(13)
C25 0.0398(16) 0.0344(15) 0.0386(15) 0.0057(12) 0.0111(12) 0.0124(12)
C8 0.061(2) 0.0446(17) 0.0368(15) -0.0039(13) 0.0251(14) -0.0033(15)
C31 0.0477(17) 0.0324(15) 0.0411(15) 0.0095(12) 0.0153(13) 0.0082(13)
C37 0.0488(18) 0.0341(15) 0.0463(17) -0.0020(13) 0.0034(14) 0.0021(14)
C14 0.0328(14) 0.0476(17) 0.0314(14) 0.0095(12) 0.0067(11) 0.0025(13)
C18 0.0374(15) 0.0455(16) 0.0281(13) 0.0060(12) 0.0141(11) 0.0092(13)
C3 0.0320(15) 0.0410(16) 0.0439(16) 0.0096(13) 0.0038(12) -0.0051(13)
C32 0.0541(19) 0.0431(17) 0.0477(17) 0.0066(14) 0.0218(14) 0.0109(15)
C34 0.0473(17) 0.0312(15) 0.0498(17) 0.0007(13) 0.0128(14) 0.0057(13)
C33 0.0505(17) 0.0314(15) 0.0427(16) 0.0026(12) 0.0167(14) 0.0165(14)
C4 0.0355(16) 0.0569(19) 0.0523(18) 0.0231(16) 0.0133(14) -0.0022(15)
C38 0.0552(19) 0.0456(18) 0.0375(16) 0.0034(14) -0.0027(14) 0.0145(16)
C23 0.0346(15) 0.0550(19) 0.0359(15) 0.0030(13) 0.0032(12) -0.0009(14)
C5 0.0423(16) 0.0524(18) 0.0388(15) 0.0131(14) 0.0196(13) 0.0051(14)
C17 0.0495(18) 0.076(2) 0.0363(16) 0.0003(15) 0.0199(14) 0.0166(17)
C29 0.0511(18) 0.0415(17) 0.0529(18) 0.0196(14) 0.0226(15) 0.0029(14)
C35 0.0424(16) 0.0379(16) 0.0367(15) -0.0003(13) -0.0005(12) 0.0045(13)
C15 0.0336(16) 0.091(3) 0.0433(17) 0.0105(17) 0.0087(13) 0.0113(17)
C12 0.0530(19) 0.057(2) 0.0333(15) -0.0033(14) 0.0064(13) 0.0006(16)
C39 0.062(2) 0.0389(17) 0.062(2) 0.0095(15) 0.0259(17) 0.0045(15)
C16 0.0452(19) 0.101(3) 0.0489(19) 0.0062(19) 0.0207(16) 0.0302(19)
C19 0.078(3) 0.054(2) 0.0504(19) -0.0010(16) 0.0048(18) -0.0061(19)
C21 0.056(2) 0.080(2) 0.0339(16) 0.0131(16) 0.0087(14) -0.0017(18)
C10 0.061(2) 0.048(2) 0.072(2) -0.0139(17) 0.0199(18) 0.0048(17)
C9 0.074(2) 0.070(2) 0.0436(18) -0.0046(17) 0.0057(17) 0.002(2)
C22 0.050(2) 0.087(3) 0.0376(17) 0.0028(17) -0.0033(14) 0.0117(19)
C7 0.146(4) 0.053(2) 0.053(2) -0.0075(18) 0.017(2) 0.030(3)
C24 0.100(3) 0.072(3) 0.065(2) 0.001(2) 0.007(2) -0.027(2)

loop_
_atom_type_symbol
_atom_type_description
_atom_type_scat_dispersion_real
_atom_type_scat_dispersion_imag
_atom_type_scat_source
C C 0.0033 0.0016 'International Tables Vol C Tables 4.2.6.8 and 6.1.1.4'
H H 0.0000 0.0000 'International Tables Vol C Tables 4.2.6.8 and 6.1.1.4'
Al Al 0.0645 0.0514 'International Tables Vol C Tables 4.2.6.8 and 6.1.1.4'
N N 0.0061 0.0033 'International Tables Vol C Tables 4.2.6.8 and 6.1.1.4'
O O 0.0106 0.0060 'International Tables Vol C Tables 4.2.6.8 and 6.1.1.4'

loop_
_exptl_crystal_face_index_h
_exptl_crystal_face_index_k
_exptl_crystal_face_index_l
_exptl_crystal_face_perp_dist
-11 -18 2 0.2788
12 17 -2 0.1764
-10 19 3 0.1627
-11 19 6 0.1599
10 19 0 0.1774
0 15 18 0.1845
-14 8 16 0.1820
-15 1 18 0.2145
16 -1 -17 0.0987
-1 7 23 0.2181
1 -8 22 0.2159
15 7 -16 0.1218
-13 -8 19 0.2342
2 -18 15 0.1515
-1 18 -15 0.1984
-9 -17 15 0.2119
12 -17 -8 0.1146
-1 -23 -6 0.2205
14 -10 -16 0.0569
1 -17 -17 0.1566
-6 21 -5 0.1709

loop_
_geom_angle_atom_site_label_1
_geom_angle_atom_site_label_2
_geom_angle_atom_site_label_3
_geom_angle
N2 Al1 N1 98.03(9)
N2 Al1 C30 130.73(12)
N2 Al1 C31 130.14(11)
N1 Al1 C30 123.31(11)
N1 Al1 C31 122.36(11)
C30 Al1 C31 48.78(12)
C28 N2 Al1 123.58(17)
C28 N2 C13 121.0(2)
C13 N2 Al1 114.66(15)
C26 N1 Al1 123.95(17)
C26 N1 C1 120.9(2)
C1 N1 Al1 115.05(15)
N1 C26 C27 122.4(2)
N1 C26 C25 120.5(2)
C27 C26 C25 117.0(2)
C36 O1 C39 117.2(2)
N2 C28 C27 122.7(2)
N2 C28 C29 120.0(2)
C27 C28 C29 117.2(2)
C1 C2 C11 122.7(2)
C3 C2 C1 117.8(2)
C3 C2 C11 119.4(2)
C2 C1 N1 119.2(2)
C6 C1 N1 119.0(2)
C6 C1 C2 121.6(2)
C31 C30 Al1 65.76(13)
O1 C36 C37 124.7(3)
O1 C36 C35 116.9(2)
C35 C36 C37 118.4(3)
C1 C6 C8 122.3(2)
C5 C6 C1 117.6(3)
C5 C6 C8 120.1(2)
C26 C27 C28 128.1(2)
C14 C13 N2 120.2(2)
C14 C13 C18 121.4(2)
C18 C13 N2 118.2(2)
C2 C11 C12 110.8(2)
C2 C11 C10 112.2(2)
C10 C11 C12 109.5(2)
C18 C20 C21 110.9(2)
C19 C20 C18 111.9(2)
C19 C20 C21 110.5(2)
C6 C8 C9 113.0(3)
C7 C8 C6 111.1(3)
C7 C8 C9 109.7(3)
C30 C31 Al1 65.46(14)
C32 C31 Al1 134.9(2)
C32 C31 C30 116.8(2)
C36 C37 C38 119.1(3)
C13 C14 C23 122.5(2)
C15 C14 C13 117.7(3)
C15 C14 C23 119.9(2)
C13 C18 C20 123.2(2)
C17 C18 C13 118.2(3)
C17 C18 C20 118.7(2)
C4 C3 C2 121.3(3)
C31 C32 C33 112.0(2)
C33 C34 C35 122.1(3)
C34 C33 C32 122.4(3)
C34 C33 C38 116.4(3)
C38 C33 C32 121.1(3)
C5 C4 C3 120.1(3)
C33 C38 C37 122.9(3)
C14 C23 C22 111.9(3)
C14 C23 C24 111.6(3)
C24 C23 C22 110.2(3)
C4 C5 C6 121.5(3)
C16 C17 C18 121.4(3)
C34 C35 C36 121.0(3)
C16 C15 C14 121.6(3)
C17 C16 C15 119.7(3)

loop_
_geom_bond_atom_site_label_1
_geom_bond_atom_site_label_2
_geom_bond_distance
Al1 N2 1.875(2)
Al1 N1 1.882(2)
Al1 C30 1.920(3)
Al1 C31 1.924(3)
N2 C28 1.335(3)
N2 C13 1.452(3)
N1 C26 1.330(3)
N1 C1 1.453(3)
C26 C27 1.399(3)
C26 C25 1.506(3)
O1 C36 1.372(3)
O1 C39 1.423(4)
C28 C27 1.401(3)
C28 C29 1.507(3)
C2 C1 1.409(4)
C2 C11 1.524(4)
C2 C3 1.390(4)
C1 C6 1.409(3)
C30 C31 1.588(4)
C36 C37 1.386(4)
C36 C35 1.382(4)
C6 C8 1.519(4)
C6 C5 1.392(4)
C13 C14 1.402(4)
C13 C18 1.407(4)
C11 C12 1.530(4)
C11 C10 1.528(4)
C20 C18 1.518(4)
C20 C19 1.515(4)
C20 C21 1.532(4)
C8 C9 1.527(4)
C8 C7 1.518(5)
C31 C32 1.499(4)
C37 C38 1.397(4)
C14 C23 1.520(4)
C14 C15 1.395(4)
C18 C17 1.390(4)
C3 C4 1.380(4)
C32 C33 1.519(4)
C34 C33 1.375(4)
C34 C35 1.378(4)
C33 C38 1.381(4)
C4 C5 1.377(4)
C23 C22 1.529(4)
C23 C24 1.520(5)
C17 C16 1.375(4)
C15 C16 1.379(5)

loop_
_exptl_oxdiff_crystal_face_indexfrac_h
_exptl_oxdiff_crystal_face_indexfrac_k
_exptl_oxdiff_crystal_face_indexfrac_l
_exptl_oxdiff_crystal_face_x
_exptl_oxdiff_crystal_face_y
_exptl_oxdiff_crystal_face_z
-10.9917 -17.9887 2.0009 -0.1553 -0.6383 -0.7436
11.9904 16.9876 -2.0011 0.1319 0.5927 0.7958
-9.9847 19.0145 3.0016 0.2181 0.8491 -0.4527
-10.9826 19.0184 6.0012 0.1099 0.8870 -0.4964
9.9936 18.9917 -0.0011 0.0987 0.7055 0.7011
0.0094 15.0187 17.9970 -0.5482 0.7949 0.1805
-13.9783 8.0300 15.9995 -0.3810 0.5709 -0.6903
-14.9781 1.0324 17.9991 -0.5296 0.3176 -0.7820
15.9774 -1.0324 -16.9994 0.4776 -0.3124 0.8453
-0.9895 7.0238 22.9960 -0.8284 0.5339 0.0974
1.0049 -7.9805 21.9954 -0.9848 -0.0889 0.1171
14.9804 6.9703 -15.9992 0.5415 0.0244 0.8410
-12.9817 -7.9695 18.9983 -0.6971 -0.0433 -0.7156
1.9994 -17.9891 14.9963 -0.8315 -0.5705 0.0797
-1.0004 17.9881 -14.9965 0.8195 0.5649 -0.0213
-8.9890 -16.9781 14.9982 -0.6883 -0.4692 -0.5568
11.9813 -17.0211 -8.0009 -0.0188 -0.8341 0.5573
-1.0058 -23.0068 -5.9994 -0.0123 -0.9805 -0.2293
13.9779 -10.0302 -15.9996 0.3580 -0.6510 0.6780
0.9895 -17.0189 -16.9974 0.4732 -0.8699 -0.1295
-5.9912 21.0030 -4.9975 0.5135 0.8208 -0.2459
